data_7025227
loop_
_publ_author_name
'Aharonovich, Sinai'
'Botoshansky, Mark'
'Tumanskii, Boris'
'Nomura, Kotohiro'
'Waymouth, Robert M.'
'Eisen, Moris S.'

_publ_section_title
;
 Mono- and bis-amidinate 2,6-xylylimido vanadium chlorides: synthesis,
 structure, and reactivity.
;
_journal_issue 24
_journal_name_full 'Dalton transactions (Cambridge, England : 2003)'
_journal_page_first 5643
_journal_page_last 5649
_journal_paper_doi 10.1039/b925974k
_journal_volume 39
_journal_year 2010
_chemical_formula_sum 'C38 H63 Cl N5 Si4 V'
_chemical_formula_weight 788.68
_chemical_name_common complex4
_chemical_name_systematic
;
?
;
_space_group_IT_number 15
_symmetry_cell_setting monoclinic
_symmetry_space_group_name_Hall '-C 2yc'
_symmetry_space_group_name_H-M 'C 1 2/c 1'
_atom_sites_solution_hydrogens geom
_atom_sites_solution_primary direct
_atom_sites_solution_secondary difmap
_audit_creation_method SHELXL-97
_cell_angle_alpha 90.00
_cell_angle_beta 96.5800(11)
_cell_angle_gamma 90.00
_cell_formula_units_Z 8
_cell_length_a 38.736(8)
_cell_length_b 12.597(2)
_cell_length_c 18.715(4)
_cell_measurement_reflns_used 27667
_cell_measurement_temperature 240(1)
_cell_measurement_theta_max 25.33
_cell_measurement_theta_min 1.99
_cell_volume 9072(3)
_computing_cell_refinement 'DENZO HKL2000 (Otwinowski & Minor 1997)'
_computing_data_collection 'Collect (Nonius, 2006)'
_computing_data_reduction 'DENZO HKL2000 (Otwinowski & Minor 1997)'
_computing_molecular_graphics 'TEXSAN (MSC, 1999)'
_computing_structure_refinement 'SHELXL-97 (Sheldrick, 1997)'
_computing_structure_solution 'SHELXS-97 (Sheldrick, 1997)'
_diffrn_ambient_temperature 240(1)
_diffrn_measured_fraction_theta_full 0.992
_diffrn_measured_fraction_theta_max 0.992
_diffrn_measurement_device_type 'Nonius KappaCCD'
_diffrn_measurement_method phi-scan
_diffrn_radiation_monochromator graphite
_diffrn_radiation_source 'fine-focus sealed tube'
_diffrn_radiation_type MoK\a
_diffrn_radiation_wavelength 0.71073
_diffrn_reflns_av_R_equivalents 0.0722
_diffrn_reflns_av_sigmaI/netI 0.0718
_diffrn_reflns_limit_h_max 45
_diffrn_reflns_limit_h_min -46
_diffrn_reflns_limit_k_max 15
_diffrn_reflns_limit_k_min -14
_diffrn_reflns_limit_l_max 22
_diffrn_reflns_limit_l_min -22
_diffrn_reflns_number 27667
_diffrn_reflns_theta_full 25.33
_diffrn_reflns_theta_max 25.33
_diffrn_reflns_theta_min 1.99
_diffrn_standards_number 0
_exptl_absorpt_coefficient_mu 0.414
_exptl_absorpt_correction_T_max 0.978
_exptl_absorpt_correction_T_min 0.793
_exptl_absorpt_correction_type multi-scan
_exptl_absorpt_process_details
;
multi-scan from symmetry-related measurements
Sortav (Blessing 1995)
;
_exptl_crystal_colour red-brown
_exptl_crystal_density_diffrn 1.155
_exptl_crystal_density_method 'not measured'
_exptl_crystal_description plate
_exptl_crystal_F_000 3376
_exptl_crystal_size_max 0.32
_exptl_crystal_size_mid 0.30
_exptl_crystal_size_min 0.06
_refine_diff_density_max 0.563
_refine_diff_density_min -0.432
_refine_diff_density_rms 0.053
_refine_ls_extinction_method none
_refine_ls_goodness_of_fit_ref 0.939
_refine_ls_hydrogen_treatment constr
_refine_ls_matrix_type full
_refine_ls_number_parameters 442
_refine_ls_number_reflns 8235
_refine_ls_number_restraints 2
_refine_ls_restrained_S_all 0.960
_refine_ls_R_factor_all 0.0984
_refine_ls_R_factor_gt 0.0512
_refine_ls_shift/su_max 0.000
_refine_ls_shift/su_mean 0.000
_refine_ls_structure_factor_coef Fsqd
_refine_ls_weighting_details 'calc w=1/[\s^2^(Fo^2^)+(0.0804P)^2^+0.0000P] where P=(Fo^2^+2Fc^2^)/3'
_refine_ls_weighting_scheme calc
_refine_ls_wR_factor_gt 0.1253
_refine_ls_wR_factor_ref 0.1403
_reflns_number_gt 5133
_reflns_number_total 8235
_reflns_threshold_expression >2sigma(I)
_cod_data_source_file b925974k.txt
_cod_data_source_block complex4
_cod_depositor_comments
;
The following automatic conversions were performed:

'_symmetry_cell_setting' value 'Monoclinic' changed to 'monoclinic'
according to /home/saulius/struct/CIF-dictionaries/cif_core.dic
dictionary named 'cif_core.dic' version 2.4.2 from 2011-04-26.

Automatic conversion script
Id: cif_fix_values 1891 2012-01-12 08:04:46Z andrius 
;
_cod_original_sg_symbol_H-M 'C 2/c'
_cod_database_code 7025227

loop_
_symmetry_equiv_pos_as_xyz
'x, y, z'
'-x, y, -z+1/2'
'x+1/2, y+1/2, z'
'-x+1/2, y+1/2, -z+1/2'
'-x, -y, -z'
'x, -y, z-1/2'
'-x+1/2, -y+1/2, -z'
'x+1/2, -y+1/2, z-1/2'

loop_
_atom_site_label
_atom_site_type_symbol
_atom_site_fract_x
_atom_site_fract_y
_atom_site_fract_z
_atom_site_U_iso_or_equiv
_atom_site_adp_type
_atom_site_occupancy
_atom_site_symmetry_multiplicity
_atom_site_calc_flag
_atom_site_refinement_flags
V1 V 0.132282(14) 0.35019(4) 0.19518(3) 0.04096(16) Uani 1 1 d .
Cl1 Cl 0.15859(2) 0.38291(7) 0.09261(5) 0.0601(3) Uani 1 1 d .
Si1 Si 0.09326(2) 0.18809(7) 0.32569(5) 0.0489(2) Uani 1 1 d .
Si2 Si 0.22185(2) 0.30901(7) 0.24505(5) 0.0465(2) Uani 1 1 d .
Si3 Si 0.05284(3) 0.46084(8) 0.14154(6) 0.0589(3) Uani 1 1 d .
Si4 Si 0.12468(3) 0.08844(8) 0.09218(5) 0.0566(3) Uani 1 1 d .
N5 N 0.12598(6) 0.25458(18) 0.28620(13) 0.0385(6) Uani 1 1 d .
N2 N 0.17773(6) 0.28045(19) 0.24806(13) 0.0400(6) Uani 1 1 d .
N3 N 0.08343(7) 0.3568(2) 0.15252(14) 0.0459(6) Uani 1 1 d .
N4 N 0.11114(7) 0.2040(2) 0.13273(14) 0.0476(6) Uani 1 1 d .
N1 N 0.13747(7) 0.46989(19) 0.23261(14) 0.0463(6) Uani 1 1 d .
C3 C 0.16021(8) 0.2353(2) 0.29623(16) 0.0389(7) Uani 1 1 d .
C2 C 0.08483(8) 0.2659(3) 0.11321(17) 0.0484(8) Uani 1 1 d .
C1 C 0.14357(8) 0.5696(2) 0.2646(2) 0.0530(9) Uani 1 1 d .
C4 C 0.08764(12) 0.2383(5) 0.4167(2) 0.1021(17) Uani 1 1 d .
H4A H 0.1093 0.2337 0.4470 0.153 Uiso 1 1 calc R
H4B H 0.0705 0.1963 0.4369 0.153 Uiso 1 1 calc R
H4C H 0.0802 0.3110 0.4135 0.153 Uiso 1 1 calc R
C5 C 0.05131(9) 0.2062(4) 0.2699(2) 0.0796(13) Uani 1 1 d .
H5A H 0.0466 0.2807 0.2636 0.119 Uiso 1 1 calc R
H5B H 0.0332 0.1737 0.2932 0.119 Uiso 1 1 calc R
H5C H 0.0523 0.1737 0.2238 0.119 Uiso 1 1 calc R
C6 C 0.10141(12) 0.0426(3) 0.3306(3) 0.1030(18) Uani 1 1 d .
H6A H 0.1017 0.0148 0.2830 0.155 Uiso 1 1 calc R
H6B H 0.0833 0.0086 0.3532 0.155 Uiso 1 1 calc R
H6C H 0.1234 0.0294 0.3583 0.155 Uiso 1 1 calc R
C7 C 0.25096(9) 0.2655(3) 0.3259(2) 0.0680(11) Uani 1 1 d .
H7A H 0.2412 0.2867 0.3685 0.102 Uiso 1 1 calc R
H7B H 0.2734 0.2976 0.3255 0.102 Uiso 1 1 calc R
H7C H 0.2533 0.1896 0.3254 0.102 Uiso 1 1 calc R
C8 C 0.23714(9) 0.2447(3) 0.1656(2) 0.0652(10) Uani 1 1 d .
H8A H 0.2346 0.1692 0.1691 0.098 Uiso 1 1 calc R
H8B H 0.2612 0.2618 0.1637 0.098 Uiso 1 1 calc R
H8C H 0.2236 0.2698 0.1227 0.098 Uiso 1 1 calc R
C9 C 0.22605(9) 0.4552(3) 0.2396(2) 0.0668(10) Uani 1 1 d .
H9A H 0.2136 0.4801 0.1955 0.100 Uiso 1 1 calc R
H9B H 0.2501 0.4739 0.2409 0.100 Uiso 1 1 calc R
H9C H 0.2166 0.4874 0.2796 0.100 Uiso 1 1 calc R
C10 C 0.17770(8) 0.1711(2) 0.35732(16) 0.0410(7) Uani 1 1 d .
C11 C 0.17952(9) 0.2059(3) 0.42721(17) 0.0499(8) Uani 1 1 d .
H11 H 0.1681 0.2680 0.4374 0.060 Uiso 1 1 calc R
C12 C 0.19815(9) 0.1499(3) 0.48325(18) 0.0541(9) Uani 1 1 d .
H12 H 0.1994 0.1760 0.5300 0.065 Uiso 1 1 calc R
C13 C 0.21482(9) 0.0557(3) 0.47007(18) 0.0517(8) Uani 1 1 d .
C14 C 0.21212(9) 0.0205(3) 0.40047(19) 0.0571(9) Uani 1 1 d .
H14 H 0.2227 -0.0433 0.3907 0.069 Uiso 1 1 calc R
C15 C 0.19426(9) 0.0764(3) 0.34406(18) 0.0511(8) Uani 1 1 d .
H15 H 0.1934 0.0505 0.2973 0.061 Uiso 1 1 calc R
C16 C 0.23539(10) -0.0049(3) 0.5299(2) 0.0705(11) Uani 1 1 d .
H16A H 0.2311 0.0260 0.5755 0.085 Uiso 1 1 calc R
H16B H 0.2271 -0.0776 0.5291 0.085 Uiso 1 1 calc R
C17 C 0.27240(13) -0.0058(5) 0.5258(3) 0.136(3) Uani 1 1 d .
H17A H 0.2769 -0.0317 0.4795 0.204 Uiso 1 1 calc R
H17B H 0.2835 -0.0512 0.5627 0.204 Uiso 1 1 calc R
H17C H 0.2814 0.0650 0.5325 0.204 Uiso 1 1 calc R
C18 C 0.06182(12) 0.5477(4) 0.0658(3) 0.0943(15) Uani 1 1 d .
H18A H 0.0864 0.5594 0.0677 0.141 Uiso 1 1 calc R
H18B H 0.0502 0.6145 0.0693 0.141 Uiso 1 1 calc R
H18C H 0.0535 0.5142 0.0210 0.141 Uiso 1 1 calc R
C19 C 0.05563(11) 0.5344(3) 0.2274(2) 0.0847(13) Uani 1 1 d .
H19A H 0.0582 0.4851 0.2668 0.127 Uiso 1 1 calc R
H19B H 0.0348 0.5752 0.2292 0.127 Uiso 1 1 calc R
H19C H 0.0753 0.5812 0.2309 0.127 Uiso 1 1 calc R
C20 C 0.00722(10) 0.4131(4) 0.1231(3) 0.0924(15) Uani 1 1 d .
H20A H 0.0042 0.3768 0.0777 0.139 Uiso 1 1 calc R
H20B H -0.0084 0.4725 0.1216 0.139 Uiso 1 1 calc R
H20C H 0.0022 0.3652 0.1605 0.139 Uiso 1 1 calc R
C21 C 0.14141(13) 0.1180(4) 0.0051(2) 0.0951(16) Uani 1 1 d .
H21A H 0.1227 0.1430 -0.0288 0.143 Uiso 1 1 calc R
H21B H 0.1511 0.0547 -0.0131 0.143 Uiso 1 1 calc R
H21C H 0.1591 0.1716 0.0123 0.143 Uiso 1 1 calc R
C22 C 0.16054(10) 0.0339(3) 0.1545(2) 0.0665(10) Uani 1 1 d .
H22A H 0.1789 0.0852 0.1620 0.100 Uiso 1 1 calc R
H22B H 0.1692 -0.0296 0.1344 0.100 Uiso 1 1 calc R
H22C H 0.1522 0.0176 0.1997 0.100 Uiso 1 1 calc R
C23 C 0.08982(13) -0.0128(4) 0.0791(3) 0.120(2) Uani 1 1 d .
H23A H 0.0803 -0.0241 0.1237 0.180 Uiso 1 1 calc R
H23B H 0.0993 -0.0782 0.0636 0.180 Uiso 1 1 calc R
H23C H 0.0718 0.0115 0.0433 0.180 Uiso 1 1 calc R
C24 C 0.05941(9) 0.2459(3) 0.04853(19) 0.0558(9) Uani 1 1 d .
C25 C 0.06594(11) 0.2846(3) -0.0173(2) 0.0706(11) Uani 1 1 d .
H25 H 0.0856 0.3256 -0.0207 0.085 Uiso 1 1 calc R
C26 C 0.04349(13) 0.2631(4) -0.0783(2) 0.0956(15) Uani 1 1 d .
H26 H 0.0484 0.2887 -0.1227 0.115 Uiso 1 1 calc R
C27 C 0.01350(14) 0.2031(4) -0.0739(3) 0.0993(16) Uani 1 1 d D
C28 C 0.00719(12) 0.1650(4) -0.0087(3) 0.0931(15) Uani 1 1 d .
H28 H -0.0126 0.1243 -0.0051 0.112 Uiso 1 1 calc R
C29 C 0.02982(11) 0.1861(4) 0.0521(2) 0.0784(12) Uani 1 1 d .
H29 H 0.0250 0.1595 0.0963 0.094 Uiso 1 1 calc R
C30 C -0.0126(2) 0.1817(5) -0.1441(3) 0.154(3) Uani 1 1 d D
H30A H -0.0366 0.1898 -0.1343 0.185 Uiso 1 1 calc R
H30B H -0.0083 0.2301 -0.1824 0.185 Uiso 1 1 calc R
C31 C -0.00583(19) 0.0761(7) -0.1628(3) 0.170(3) Uani 1 1 d D
H31A H -0.0193 0.0587 -0.2076 0.255 Uiso 1 1 calc R
H31B H -0.0120 0.0292 -0.1259 0.255 Uiso 1 1 calc R
H31C H 0.0184 0.0683 -0.1678 0.255 Uiso 1 1 calc R
C32 C 0.15069(10) 0.6576(3) 0.2230(2) 0.0643(10) Uani 1 1 d .
C33 C 0.15647(11) 0.7547(3) 0.2591(3) 0.0790(13) Uani 1 1 d .
H33 H 0.1608 0.8149 0.2328 0.095 Uiso 1 1 calc R
C34 C 0.15592(12) 0.7630(3) 0.3308(3) 0.0885(14) Uani 1 1 d .
H34 H 0.1600 0.8286 0.3530 0.106 Uiso 1 1 calc R
C35 C 0.14954(11) 0.6769(3) 0.3713(3) 0.0746(12) Uani 1 1 d .
H35 H 0.1496 0.6841 0.4207 0.090 Uiso 1 1 calc R
C36 C 0.14297(9) 0.5786(3) 0.3394(2) 0.0600(9) Uani 1 1 d .
C37 C 0.13455(13) 0.4851(3) 0.3837(2) 0.0791(12) Uani 1 1 d .
H37A H 0.1105 0.4668 0.3724 0.119 Uiso 1 1 calc R
H37B H 0.1390 0.5026 0.4339 0.119 Uiso 1 1 calc R
H37C H 0.1487 0.4258 0.3733 0.119 Uiso 1 1 calc R
C38 C 0.15261(12) 0.6501(3) 0.1444(2) 0.0852(13) Uani 1 1 d .
H38A H 0.1747 0.6212 0.1360 0.128 Uiso 1 1 calc R
H38B H 0.1499 0.7195 0.1234 0.128 Uiso 1 1 calc R
H38C H 0.1344 0.6046 0.1231 0.128 Uiso 1 1 calc R

loop_
_atom_site_aniso_label
_atom_site_aniso_U_11
_atom_site_aniso_U_22
_atom_site_aniso_U_33
_atom_site_aniso_U_23
_atom_site_aniso_U_13
_atom_site_aniso_U_12
V1 0.0415(3) 0.0414(3) 0.0398(3) 0.0051(2) 0.0040(2) -0.0006(2)
Cl1 0.0593(6) 0.0736(6) 0.0491(5) 0.0097(4) 0.0135(4) -0.0084(4)
Si1 0.0435(5) 0.0539(5) 0.0508(6) 0.0123(4) 0.0113(4) -0.0012(4)
Si2 0.0396(5) 0.0476(5) 0.0529(6) -0.0015(4) 0.0083(4) -0.0038(4)
Si3 0.0480(6) 0.0653(6) 0.0627(7) 0.0106(5) 0.0030(5) 0.0114(5)
Si4 0.0630(7) 0.0554(6) 0.0508(6) -0.0092(5) 0.0044(5) -0.0012(5)
N5 0.0354(14) 0.0415(14) 0.0392(14) 0.0049(11) 0.0065(11) 0.0006(10)
N2 0.0383(14) 0.0423(14) 0.0396(14) 0.0029(12) 0.0054(11) -0.0019(11)
N3 0.0429(15) 0.0496(15) 0.0447(15) 0.0072(13) 0.0031(12) 0.0014(12)
N4 0.0446(16) 0.0529(16) 0.0451(15) -0.0015(13) 0.0045(12) -0.0013(13)
N1 0.0472(16) 0.0406(15) 0.0507(16) 0.0056(12) 0.0031(12) 0.0000(11)
C3 0.0446(19) 0.0356(16) 0.0368(17) -0.0015(13) 0.0052(14) 0.0017(13)
C2 0.045(2) 0.060(2) 0.0411(18) 0.0069(16) 0.0061(15) -0.0074(16)
C1 0.045(2) 0.0376(18) 0.076(3) 0.0024(18) 0.0038(17) 0.0025(14)
C4 0.087(3) 0.157(5) 0.069(3) -0.014(3) 0.040(3) -0.039(3)
C5 0.050(2) 0.107(3) 0.082(3) 0.035(3) 0.007(2) -0.009(2)
C6 0.078(3) 0.066(3) 0.172(5) 0.042(3) 0.044(3) 0.001(2)
C7 0.038(2) 0.085(3) 0.079(3) 0.011(2) -0.0028(18) -0.0080(18)
C8 0.057(2) 0.069(2) 0.074(3) -0.011(2) 0.023(2) 0.0008(18)
C9 0.055(2) 0.054(2) 0.093(3) -0.002(2) 0.017(2) -0.0138(17)
C10 0.0384(17) 0.0424(18) 0.0425(18) 0.0037(14) 0.0053(14) 0.0005(13)
C11 0.054(2) 0.0478(19) 0.047(2) 0.0020(16) 0.0045(16) 0.0076(15)
C12 0.060(2) 0.063(2) 0.0390(18) 0.0028(16) 0.0030(16) 0.0035(17)
C13 0.049(2) 0.058(2) 0.048(2) 0.0116(17) 0.0057(16) 0.0054(16)
C14 0.061(2) 0.0453(19) 0.065(2) 0.0075(17) 0.0076(19) 0.0151(16)
C15 0.058(2) 0.0500(19) 0.0449(19) 0.0010(16) 0.0044(16) 0.0086(16)
C16 0.066(3) 0.083(3) 0.061(2) 0.020(2) 0.002(2) 0.019(2)
C17 0.077(4) 0.235(7) 0.094(4) 0.045(4) 0.003(3) 0.063(4)
C18 0.094(3) 0.087(3) 0.101(4) 0.041(3) 0.012(3) 0.019(3)
C19 0.066(3) 0.089(3) 0.100(3) -0.016(3) 0.011(2) 0.028(2)
C20 0.047(2) 0.105(4) 0.121(4) 0.006(3) -0.005(2) 0.012(2)
C21 0.126(4) 0.109(4) 0.053(2) 0.002(2) 0.021(3) 0.049(3)
C22 0.085(3) 0.053(2) 0.061(2) -0.0009(18) 0.008(2) 0.0079(19)
C23 0.082(4) 0.090(3) 0.187(6) -0.063(4) 0.008(4) -0.021(3)
C24 0.052(2) 0.067(2) 0.046(2) -0.0005(17) -0.0006(16) -0.0051(17)
C25 0.068(3) 0.088(3) 0.053(2) 0.011(2) -0.006(2) -0.009(2)
C26 0.102(4) 0.130(4) 0.051(3) 0.017(3) -0.011(3) -0.007(3)
C27 0.088(4) 0.127(4) 0.074(3) -0.009(3) -0.030(3) -0.020(3)
C28 0.064(3) 0.133(4) 0.077(3) -0.004(3) -0.014(2) -0.027(3)
C29 0.063(3) 0.108(3) 0.061(3) 0.001(2) -0.003(2) -0.024(2)
C30 0.228(9) 0.121(5) 0.114(5) -0.043(4) 0.027(5) -0.057(5)
C31 0.142(6) 0.255(10) 0.106(5) -0.009(6) -0.021(4) -0.020(6)
C32 0.059(2) 0.047(2) 0.086(3) 0.008(2) 0.008(2) 0.0033(17)
C33 0.081(3) 0.042(2) 0.116(4) 0.006(2) 0.021(3) -0.0002(19)
C34 0.090(3) 0.053(3) 0.125(4) -0.026(3) 0.023(3) -0.005(2)
C35 0.084(3) 0.052(2) 0.090(3) -0.018(2) 0.014(2) 0.0023(19)
C36 0.058(2) 0.052(2) 0.070(3) -0.0110(19) 0.0061(19) 0.0054(16)
C37 0.122(4) 0.055(2) 0.061(2) -0.002(2) 0.012(2) 0.002(2)
C38 0.098(3) 0.056(2) 0.101(4) 0.027(2) 0.010(3) -0.009(2)

loop_
_atom_type_symbol
_atom_type_description
_atom_type_scat_dispersion_real
_atom_type_scat_dispersion_imag
_atom_type_scat_source
V V 0.3005 0.5294 'International Tables Vol C Tables 4.2.6.8 and 6.1.1.4'
N N 0.0061 0.0033 'International Tables Vol C Tables 4.2.6.8 and 6.1.1.4'
C C 0.0033 0.0016 'International Tables Vol C Tables 4.2.6.8 and 6.1.1.4'
H H 0.0000 0.0000 'International Tables Vol C Tables 4.2.6.8 and 6.1.1.4'
Cl Cl 0.1484 0.1585 'International Tables Vol C Tables 4.2.6.8 and 6.1.1.4'
Si Si 0.0817 0.0704 'International Tables Vol C Tables 4.2.6.8 and 6.1.1.4'

loop_
_geom_angle_atom_site_label_1
_geom_angle_atom_site_label_2
_geom_angle_atom_site_label_3
_geom_angle
N1 V1 N3 101.31(12)
N1 V1 N2 97.22(11)
N3 V1 N2 156.81(10)
N1 V1 N5 101.29(11)
N3 V1 N5 98.97(10)
N2 V1 N5 63.51(9)
N1 V1 N4 164.83(11)
N3 V1 N4 63.58(10)
N2 V1 N4 97.78(10)
N5 V1 N4 83.43(9)
N1 V1 Cl1 98.30(9)
N3 V1 Cl1 98.64(8)
N2 V1 Cl1 92.30(7)
N5 V1 Cl1 150.43(7)
N4 V1 Cl1 83.40(7)
N1 V1 C2 133.60(12)
N3 V1 C2 33.08(11)
N2 V1 C2 128.92(11)
N5 V1 C2 96.18(10)
N4 V1 C2 31.26(10)
Cl1 V1 C2 85.93(8)
N1 V1 C3 100.56(11)
N3 V1 C3 129.61(10)
N2 V1 C3 31.45(9)
N5 V1 C3 32.06(9)
N4 V1 C3 91.08(10)
Cl1 V1 C3 122.18(7)
C2 V1 C3 116.07(10)
N5 Si1 C5 109.60(15)
N5 Si1 C4 113.05(17)
C5 Si1 C4 106.8(2)
N5 Si1 C6 111.43(16)
C5 Si1 C6 106.5(2)
C4 Si1 C6 109.1(3)
N2 Si2 C8 109.82(15)
N2 Si2 C9 107.32(14)
C8 Si2 C9 110.67(18)
N2 Si2 C7 114.50(15)
C8 Si2 C7 107.73(18)
C9 Si2 C7 106.77(18)
N3 Si3 C19 107.45(16)
N3 Si3 C18 110.19(17)
C19 Si3 C18 111.8(2)
N3 Si3 C20 113.12(17)
C19 Si3 C20 106.4(2)
C18 Si3 C20 107.8(2)
N4 Si4 C22 106.11(15)
N4 Si4 C23 112.30(19)
C22 Si4 C23 108.2(2)
N4 Si4 C21 111.44(17)
C22 Si4 C21 108.5(2)
C23 Si4 C21 110.1(3)
C3 N5 Si1 127.3(2)
C3 N5 V1 90.69(17)
Si1 N5 V1 139.91(14)
C3 N2 Si2 133.7(2)
C3 N2 V1 91.88(18)
Si2 N2 V1 131.56(13)
C2 N3 Si3 128.9(2)
C2 N3 V1 95.00(19)
Si3 N3 V1 132.90(15)
C2 N4 Si4 129.8(2)
C2 N4 V1 83.3(2)
Si4 N4 V1 141.79(15)
C1 N1 V1 177.2(2)
N2 C3 N5 113.9(3)
N2 C3 C10 122.1(3)
N5 C3 C10 124.0(3)
N2 C3 V1 56.66(15)
N5 C3 V1 57.25(14)
C10 C3 V1 177.6(2)
N4 C2 N3 115.4(3)
N4 C2 C24 123.3(3)
N3 C2 C24 121.0(3)
N4 C2 V1 65.43(18)
N3 C2 V1 51.92(15)
C24 C2 V1 160.6(2)
C32 C1 N1 120.5(3)
C32 C1 C36 121.1(3)
N1 C1 C36 118.4(3)
Si1 C4 H4A 109.5
Si1 C4 H4B 109.5
H4A C4 H4B 109.5
Si1 C4 H4C 109.5
H4A C4 H4C 109.5
H4B C4 H4C 109.5
Si1 C5 H5A 109.5
Si1 C5 H5B 109.5
H5A C5 H5B 109.5
Si1 C5 H5C 109.5
H5A C5 H5C 109.5
H5B C5 H5C 109.5
Si1 C6 H6A 109.5
Si1 C6 H6B 109.5
H6A C6 H6B 109.5
Si1 C6 H6C 109.5
H6A C6 H6C 109.5
H6B C6 H6C 109.5
Si2 C7 H7A 109.5
Si2 C7 H7B 109.5
H7A C7 H7B 109.5
Si2 C7 H7C 109.5
H7A C7 H7C 109.5
H7B C7 H7C 109.5
Si2 C8 H8A 109.5
Si2 C8 H8B 109.5
H8A C8 H8B 109.5
Si2 C8 H8C 109.5
H8A C8 H8C 109.5
H8B C8 H8C 109.5
Si2 C9 H9A 109.5
Si2 C9 H9B 109.5
H9A C9 H9B 109.5
Si2 C9 H9C 109.5
H9A C9 H9C 109.5
H9B C9 H9C 109.5
C11 C10 C15 118.0(3)
C11 C10 C3 121.6(3)
C15 C10 C3 120.3(3)
C10 C11 C12 121.4(3)
C10 C11 H11 119.3
C12 C11 H11 119.3
C13 C12 C11 120.7(3)
C13 C12 H12 119.6
C11 C12 H12 119.6
C14 C13 C12 117.4(3)
C14 C13 C16 121.3(3)
C12 C13 C16 121.3(3)
C13 C14 C15 122.5(3)
C13 C14 H14 118.7
C15 C14 H14 118.7
C14 C15 C10 120.0(3)
C14 C15 H15 120.0
C10 C15 H15 120.0
C17 C16 C13 114.1(4)
C17 C16 H16A 108.7
C13 C16 H16A 108.7
C17 C16 H16B 108.7
C13 C16 H16B 108.7
H16A C16 H16B 107.6
C16 C17 H17A 109.5
C16 C17 H17B 109.5
H17A C17 H17B 109.5
C16 C17 H17C 109.5
H17A C17 H17C 109.5
H17B C17 H17C 109.5
Si3 C18 H18A 109.5
Si3 C18 H18B 109.5
H18A C18 H18B 109.5
Si3 C18 H18C 109.5
H18A C18 H18C 109.5
H18B C18 H18C 109.5
Si3 C19 H19A 109.5
Si3 C19 H19B 109.5
H19A C19 H19B 109.5
Si3 C19 H19C 109.5
H19A C19 H19C 109.5
H19B C19 H19C 109.5
Si3 C20 H20A 109.5
Si3 C20 H20B 109.5
H20A C20 H20B 109.5
Si3 C20 H20C 109.5
H20A C20 H20C 109.5
H20B C20 H20C 109.5
Si4 C21 H21A 109.5
Si4 C21 H21B 109.5
H21A C21 H21B 109.5
Si4 C21 H21C 109.5
H21A C21 H21C 109.5
H21B C21 H21C 109.5
Si4 C22 H22A 109.5
Si4 C22 H22B 109.5
H22A C22 H22B 109.5
Si4 C22 H22C 109.5
H22A C22 H22C 109.5
H22B C22 H22C 109.5
Si4 C23 H23A 109.5
Si4 C23 H23B 109.5
H23A C23 H23B 109.5
Si4 C23 H23C 109.5
H23A C23 H23C 109.5
H23B C23 H23C 109.5
C25 C24 C29 118.5(3)
C25 C24 C2 119.7(3)
C29 C24 C2 121.8(3)
C24 C25 C26 120.6(4)
C24 C25 H25 119.7
C26 C25 H25 119.7
C25 C26 C27 120.4(4)
C25 C26 H26 119.8
C27 C26 H26 119.8
C28 C27 C26 118.8(4)
C28 C27 C30 121.3(5)
C26 C27 C30 119.9(5)
C27 C28 C29 120.7(4)
C27 C28 H28 119.7
C29 C28 H28 119.7
C24 C29 C28 121.1(4)
C24 C29 H29 119.4
C28 C29 H29 119.4
C31 C30 C27 104.2(6)
C31 C30 H30A 110.9
C27 C30 H30A 110.9
C31 C30 H30B 110.9
C27 C30 H30B 110.9
H30A C30 H30B 108.9
C30 C31 H31A 109.5
C30 C31 H31B 109.5
H31A C31 H31B 109.5
C30 C31 H31C 109.5
H31A C31 H31C 109.5
H31B C31 H31C 109.5
C1 C32 C33 117.0(4)
C1 C32 C38 122.4(4)
C33 C32 C38 120.6(4)
C34 C33 C32 121.8(4)
C34 C33 H33 119.1
C32 C33 H33 119.1
C33 C34 C35 121.0(4)
C33 C34 H34 119.5
C35 C34 H34 119.5
C34 C35 C36 120.6(4)
C34 C35 H35 119.7
C36 C35 H35 119.7
C35 C36 C1 118.5(4)
C35 C36 C37 120.4(4)
C1 C36 C37 121.1(3)
C36 C37 H37A 109.5
C36 C37 H37B 109.5
H37A C37 H37B 109.5
C36 C37 H37C 109.5
H37A C37 H37C 109.5
H37B C37 H37C 109.5
C32 C38 H38A 109.5
C32 C38 H38B 109.5
H38A C38 H38B 109.5
C32 C38 H38C 109.5
H38A C38 H38C 109.5
H38B C38 H38C 109.5

loop_
_geom_bond_atom_site_label_1
_geom_bond_atom_site_label_2
_geom_bond_distance
V1 N1 1.665(3)
V1 N3 1.970(3)
V1 N2 2.110(2)
V1 N5 2.123(2)
V1 N4 2.283(3)
V1 Cl1 2.3112(11)
V1 C2 2.493(3)
V1 C3 2.524(3)
Si1 N5 1.752(2)
Si1 C5 1.843(4)
Si1 C4 1.854(4)
Si1 C6 1.860(4)
Si2 N2 1.754(3)
Si2 C8 1.849(4)
Si2 C9 1.852(3)
Si2 C7 1.863(4)
Si3 N3 1.762(3)
Si3 C19 1.848(4)
Si3 C18 1.855(4)
Si3 C20 1.861(4)
Si4 N4 1.749(3)
Si4 C22 1.841(4)
Si4 C23 1.853(4)
Si4 C21 1.859(4)
N5 C3 1.340(4)
N2 C3 1.318(4)
N3 C2 1.366(4)
N4 C2 1.302(4)
N1 C1 1.400(4)
C3 C10 1.498(4)
C2 C24 1.492(5)
C1 C32 1.398(5)
C1 C36 1.409(5)
C4 H4A 0.9600
C4 H4B 0.9600
C4 H4C 0.9600
C5 H5A 0.9600
C5 H5B 0.9600
C5 H5C 0.9600
C6 H6A 0.9600
C6 H6B 0.9600
C6 H6C 0.9600
C7 H7A 0.9600
C7 H7B 0.9600
C7 H7C 0.9600
C8 H8A 0.9600
C8 H8B 0.9600
C8 H8C 0.9600
C9 H9A 0.9600
C9 H9B 0.9600
C9 H9C 0.9600
C10 C11 1.373(4)
C10 C15 1.391(4)
C11 C12 1.395(4)
C11 H11 0.9300
C12 C13 1.386(5)
C12 H12 0.9300
C13 C14 1.369(5)
C13 C16 1.505(5)
C14 C15 1.386(4)
C14 H14 0.9300
C15 H15 0.9300
C16 C17 1.445(6)
C16 H16A 0.9700
C16 H16B 0.9700
C17 H17A 0.9600
C17 H17B 0.9600
C17 H17C 0.9600
C18 H18A 0.9600
C18 H18B 0.9600
C18 H18C 0.9600
C19 H19A 0.9600
C19 H19B 0.9600
C19 H19C 0.9600
C20 H20A 0.9600
C20 H20B 0.9600
C20 H20C 0.9600
C21 H21A 0.9600
C21 H21B 0.9600
C21 H21C 0.9600
C22 H22A 0.9600
C22 H22B 0.9600
C22 H22C 0.9600
C23 H23A 0.9600
C23 H23B 0.9600
C23 H23C 0.9600
C24 C25 1.375(5)
C24 C29 1.380(5)
C25 C26 1.381(6)
C25 H25 0.9300
C26 C27 1.396(6)
C26 H26 0.9300
C27 C28 1.358(6)
C27 C30 1.588(6)
C28 C29 1.381(6)
C28 H28 0.9300
C29 H29 0.9300
C30 C31 1.409(9)
C30 H30A 0.9700
C30 H30B 0.9700
C31 H31A 0.9600
C31 H31B 0.9600
C31 H31C 0.9600
C32 C33 1.402(5)
C32 C38 1.484(6)
C33 C34 1.350(6)
C33 H33 0.9300
C34 C35 1.361(6)
C34 H34 0.9300
C35 C36 1.385(5)
C35 H35 0.9300
C36 C37 1.498(5)
C37 H37A 0.9600
C37 H37B 0.9600
C37 H37C 0.9600
C38 H38A 0.9600
C38 H38B 0.9600
C38 H38C 0.9600
